data_7114911
loop_
_publ_author_name
'Dolling, Ben'
'Gillon, Amy L.'
'Orpen, A. Guy'
'Starbuck, Jonathan'
'Wang, Xi-Meng'

_publ_section_title
;
 Homologous families of chloride-rich 4,4&#x2032;-bipyridinium salt
 structures
;
_journal_issue 6
_journal_name_full 'Chemical Communications'
_journal_page_first 567
_journal_paper_doi 10.1039/b009467f
_journal_year 2001
_chemical_formula_sum 'C5 H5 Cl N'
_chemical_formula_weight 114.55
_chemical_name_systematic
; 
? 
;
_space_group_IT_number 15
_symmetry_cell_setting monoclinic
_symmetry_space_group_name_Hall '-C 2yc'
_symmetry_space_group_name_H-M 'C 1 2/c 1'
_atom_sites_solution_hydrogens geom
_atom_sites_solution_primary direct
_atom_sites_solution_secondary difmap
_audit_creation_method SHELXL-97
_cell_angle_alpha 90.00
_cell_angle_beta 112.565(18)
_cell_angle_gamma 90.00
_cell_formula_units_Z 8
_cell_length_a 12.687(4)
_cell_length_b 12.0981(19)
_cell_length_c 7.0707(17)
_cell_measurement_reflns_used 71
_cell_measurement_temperature 173(2)
_cell_volume 1002.2(4)
_computing_cell_refinement 'SMART (Siemens, 1995b)'
_computing_data_collection 'SMART (Siemens, 1995b)'
_computing_data_reduction 'SMART (Siemens, 1995b)'
_computing_molecular_graphics 'SHELXTL (Siemens, 1995a)'
_computing_publication_material 'SHELXTL (Siemens, 1995a)'
_computing_structure_refinement 'SHELXTL (Siemens, 1995a)'
_computing_structure_solution 'SHELXTL (Siemens, 1995a)'
_diffrn_ambient_temperature 173(2)
_diffrn_measured_fraction_theta_full 0.994
_diffrn_measured_fraction_theta_max 0.994
_diffrn_measurement_device_type 'Siemens SMART CCD diffractometer'
_diffrn_measurement_method '\w rotation with narrow frames'
_diffrn_radiation_monochromator graphite
_diffrn_radiation_source 'fine-focus sealed tube'
_diffrn_radiation_type MoK\a
_diffrn_radiation_wavelength 0.71073
_diffrn_reflns_av_R_equivalents 0.0190
_diffrn_reflns_av_sigmaI/netI 0.0235
_diffrn_reflns_limit_h_max 16
_diffrn_reflns_limit_h_min -11
_diffrn_reflns_limit_k_max 15
_diffrn_reflns_limit_k_min -15
_diffrn_reflns_limit_l_max 6
_diffrn_reflns_limit_l_min -9
_diffrn_reflns_number 3127
_diffrn_reflns_theta_full 27.48
_diffrn_reflns_theta_max 27.48
_diffrn_reflns_theta_min 2.42
_diffrn_standards_decay_% none
_exptl_absorpt_coefficient_mu 0.605
_exptl_absorpt_correction_T_max 1.000000
_exptl_absorpt_correction_T_min 0.802930
_exptl_absorpt_correction_type empirical
_exptl_absorpt_process_details 'SADABS (Sheldrick, 1996)'
_exptl_crystal_colour colourless
_exptl_crystal_density_diffrn 1.518
_exptl_crystal_density_meas ?
_exptl_crystal_density_method 'not measured'
_exptl_crystal_description block
_exptl_crystal_F_000 472
_exptl_crystal_size_max 0.4
_exptl_crystal_size_mid 0.3
_exptl_crystal_size_min 0.3
_refine_diff_density_max 0.356
_refine_diff_density_min -0.228
_refine_diff_density_rms 0.054
_refine_ls_extinction_method none
_refine_ls_goodness_of_fit_ref 1.099
_refine_ls_hydrogen_treatment mixed
_refine_ls_matrix_type full
_refine_ls_number_parameters 70
_refine_ls_number_reflns 1151
_refine_ls_number_restraints 0
_refine_ls_restrained_S_all 1.099
_refine_ls_R_factor_all 0.0299
_refine_ls_R_factor_gt 0.0255
_refine_ls_shift/su_max 0.003
_refine_ls_shift/su_mean 0.000
_refine_ls_structure_factor_coef Fsqd
_refine_ls_weighting_details 'calc w=1/[\s^2^(Fo^2^)+(0.0476P)^2^+0.0000P] where P=(Fo^2^+2Fc^2^)/3'
_refine_ls_weighting_scheme calc
_refine_ls_wR_factor_gt 0.0749
_refine_ls_wR_factor_ref 0.0765
_reflns_number_gt 1001
_reflns_number_total 1151
_reflns_threshold_expression >2sigma(I)
_cod_data_source_file b009467f.txt
_cod_data_source_block 1clbipy
_cod_depositor_comments
;
The following automatic conversions were performed:

'_symmetry_cell_setting' value 'Monoclinic' changed to 'monoclinic'
according to
/usr/data/users/saulius/automatic-downloads/retrospective/RSC/lib/dictionaries/cif_core.dic
dictionary named 'cif_core.dic' version 2.4.2 from 2011-04-26.

Automatic conversion script
Id: cif_fix_values 2281 2013-09-26 08:29:07Z andrius 

The following automatic conversions were performed:

'_exptl_crystal_density_meas' value 'none' was changed to '?' - the
value is perceived as not measured.

Automatic conversion script
Id: cif_fix_values 3008 2015-01-20 13:52:24Z robertas 
;
_cod_original_sg_symbol_H-M C2/c
_cod_database_code 7114911

loop_
_symmetry_equiv_pos_as_xyz
'x, y, z'
'-x, y, -z+1/2'
'x+1/2, y+1/2, z'
'-x+1/2, y+1/2, -z+1/2'
'-x, -y, -z'
'x, -y, z-1/2'
'-x+1/2, -y+1/2, -z'
'x+1/2, -y+1/2, z-1/2'

loop_
_atom_site_label
_atom_site_type_symbol
_atom_site_fract_x
_atom_site_fract_y
_atom_site_fract_z
_atom_site_U_iso_or_equiv
_atom_site_adp_type
_atom_site_occupancy
_atom_site_symmetry_multiplicity
_atom_site_calc_flag
_atom_site_refinement_flags
Cl1 Cl 0.34820(3) -0.13805(3) 0.22812(5) 0.01909(14) Uani 1 1 d .
N1 N 0.5000 0.07450(14) 0.2500 0.0190(4) Uani 1 2 d S
H1 H 0.5000 -0.001(3) 0.2500 0.042(8) Uiso 1 2 d S
N2 N 0.5000 0.64967(13) 0.2500 0.0197(4) Uani 1 2 d S
H2 H 0.5000 0.726(2) 0.2500 0.029(6) Uiso 1 2 d S
C1 C 0.58678(13) 0.12780(11) 0.2278(2) 0.0208(3) Uani 1 1 d .
H1A H 0.6467 0.0871 0.2110 0.025 Uiso 1 1 calc R
C2 C 0.58957(12) 0.24157(11) 0.2291(2) 0.0190(3) Uani 1 1 d .
H2A H 0.6518 0.2797 0.2158 0.023 Uiso 1 1 calc R
C3 C 0.5000 0.30018(15) 0.2500 0.0147(4) Uani 1 2 d S
C4 C 0.5000 0.42310(15) 0.2500 0.0153(4) Uani 1 2 d S
C5 C 0.39764(12) 0.48234(11) 0.1875(2) 0.0191(3) Uani 1 1 d .
H5 H 0.3268 0.4442 0.1445 0.023 Uiso 1 1 calc R
C6 C 0.39982(13) 0.59649(12) 0.1885(2) 0.0204(3) Uani 1 1 d .
H6 H 0.3305 0.6371 0.1457 0.024 Uiso 1 1 calc R

loop_
_atom_site_aniso_label
_atom_site_aniso_U_11
_atom_site_aniso_U_22
_atom_site_aniso_U_33
_atom_site_aniso_U_23
_atom_site_aniso_U_13
_atom_site_aniso_U_12
Cl1 0.0154(2) 0.01355(19) 0.0281(2) -0.00155(12) 0.00808(15) -0.00103(12)
N1 0.0255(9) 0.0119(8) 0.0201(8) 0.000 0.0094(7) 0.000
N2 0.0278(10) 0.0118(8) 0.0186(8) 0.000 0.0078(7) 0.000
C1 0.0236(8) 0.0160(7) 0.0254(7) 0.0010(5) 0.0121(6) 0.0036(5)
C2 0.0194(7) 0.0162(7) 0.0233(7) 0.0020(5) 0.0104(6) 0.0014(5)
C3 0.0168(9) 0.0120(9) 0.0145(8) 0.000 0.0052(7) 0.000
C4 0.0192(9) 0.0127(9) 0.0157(8) 0.000 0.0085(7) 0.000
C5 0.0169(7) 0.0168(7) 0.0230(7) -0.0003(5) 0.0069(5) 0.0001(5)
C6 0.0216(7) 0.0162(7) 0.0224(7) 0.0010(5) 0.0073(6) 0.0039(5)

loop_
_atom_type_symbol
_atom_type_description
_atom_type_scat_dispersion_real
_atom_type_scat_dispersion_imag
_atom_type_scat_source
C C 0.0033 0.0016 'International Tables Vol C Tables 4.2.6.8 and 6.1.1.4'
H H 0.0000 0.0000 'International Tables Vol C Tables 4.2.6.8 and 6.1.1.4'
N N 0.0061 0.0033 'International Tables Vol C Tables 4.2.6.8 and 6.1.1.4'
Cl Cl 0.1484 0.1585 'International Tables Vol C Tables 4.2.6.8 and 6.1.1.4'

loop_
_geom_angle_atom_site_label_1
_geom_angle_atom_site_label_2
_geom_angle_atom_site_label_3
_geom_angle
_geom_angle_site_symmetry_1
_geom_angle_site_symmetry_3
C1 N1 C1 122.30(18) 2_655 .
C6 N2 C6 122.59(17) . 2_655
N1 C1 C2 120.12(14) . .
C1 C2 C3 119.28(14) . .
C2 C3 C2 118.88(17) 2_655 .
C2 C3 C4 120.56(9) 2_655 .
C2 C3 C4 120.56(9) . .
C5 C4 C5 118.32(17) 2_655 .
C5 C4 C3 120.84(9) 2_655 .
C5 C4 C3 120.84(9) . .
C6 C5 C4 119.77(14) . .
N2 C6 C5 119.77(14) . .

loop_
_geom_bond_atom_site_label_1
_geom_bond_atom_site_label_2
_geom_bond_distance
_geom_bond_site_symmetry_2
N1 C1 1.3363(17) 2_655
N1 C1 1.3363(17) .
N2 C6 1.3396(17) .
N2 C6 1.3396(17) 2_655
C1 C2 1.3768(18) .
C2 C3 1.3947(16) .
C3 C2 1.3947(16) 2_655
C3 C4 1.487(3) .
C4 C5 1.3982(17) 2_655
C4 C5 1.3982(17) .
C5 C6 1.3812(19) .
